data_2216468
loop_
_publ_author_name
'Xiang-Jun Jin'
'Wei Fang'
'Xiao-Ping Li'

_publ_section_title
<i>catena</i>-Poly[[(dipyrido[3,2-<i>a</i>:2',3'-<i>c</i>]phenazine)cadmium(II)]-\m-biphenyl-2,2'-dicarboxylato]
_journal_coeditor_code HB2577
_journal_issue 12
_journal_name_full 'Acta Crystallographica Section E'
_journal_page_first m2877
_journal_page_last m2877
_journal_paper_doi 10.1107/S1600536807052786
_journal_volume 63
_journal_year 2007
_chemical_formula_iupac '[Cd (C14 H8 O4) (C18 H10 N4)]'
_chemical_formula_moiety 'C32 H18 Cd N4 O4'
_chemical_formula_sum 'C32 H18 Cd N4 O4'
_chemical_formula_weight 634.90
_chemical_name_systematic
;
catena-Poly[[(dipyrido[3,2-a:2',3'-c]phenazine)cadmium(II)]-
\m-biphenyl-2,2'-dicarboxylato]
;
_space_group_IT_number 14
_symmetry_cell_setting monoclinic
_symmetry_space_group_name_Hall '-P 2yn'
_symmetry_space_group_name_H-M 'P 1 21/n 1'
_atom_sites_solution_hydrogens geom
_atom_sites_solution_primary direct
_atom_sites_solution_secondary difmap
_audit_creation_method SHELXL97
_cell_angle_alpha 90.00
_cell_angle_beta 100.414(2)
_cell_angle_gamma 90.00
_cell_formula_units_Z 4
_cell_length_a 9.4547(10)
_cell_length_b 12.4137(13)
_cell_length_c 22.015(2)
_cell_measurement_reflns_used 1258
_cell_measurement_temperature 292(2)
_cell_measurement_theta_max 26.03
_cell_measurement_theta_min 2.3
_cell_volume 2541.3(4)
_computing_cell_refinement 'SAINT (Bruker, 2002)'
_computing_data_collection 'SMART (Bruker, 2002)'
_computing_data_reduction 'SAINT (Bruker, 2002)'
_computing_molecular_graphics 'SHELXTL (Bruker, 1998)'
_computing_publication_material 'SHELXTL (Bruker, 1998)'
_computing_structure_refinement 'SHELXL97 (Sheldrick, 1997)'
_computing_structure_solution 'SHELXS97 (Sheldrick, 1997)'
_diffrn_ambient_temperature 292(2)
_diffrn_detector_area_resol_mean 0
_diffrn_measured_fraction_theta_full 0.999
_diffrn_measured_fraction_theta_max 0.999
_diffrn_measurement_device_type 'Bruker APEXII'
_diffrn_measurement_method \w
_diffrn_radiation_monochromator graphite
_diffrn_radiation_source 'fine-focus sealed tube'
_diffrn_radiation_type MoK\a
_diffrn_radiation_wavelength 0.71073
_diffrn_reflns_av_R_equivalents 0.0695
_diffrn_reflns_av_sigmaI/netI 0.0893
_diffrn_reflns_limit_h_max 11
_diffrn_reflns_limit_h_min -10
_diffrn_reflns_limit_k_max 15
_diffrn_reflns_limit_k_min -15
_diffrn_reflns_limit_l_max 23
_diffrn_reflns_limit_l_min -27
_diffrn_reflns_number 13546
_diffrn_reflns_theta_full 26.05
_diffrn_reflns_theta_max 26.05
_diffrn_reflns_theta_min 1.88
_diffrn_standards_decay_% 0
_diffrn_standards_interval_count 0
_diffrn_standards_interval_time 0
_diffrn_standards_number 0
_exptl_absorpt_coefficient_mu 0.908
_exptl_absorpt_correction_T_max 0.915
_exptl_absorpt_correction_T_min 0.881
_exptl_absorpt_correction_type multi-scan
_exptl_absorpt_process_details '(SADABS; Bruker, 2002)'
_exptl_crystal_colour yellow
_exptl_crystal_density_diffrn 1.660
_exptl_crystal_density_method 'not measured'
_exptl_crystal_description block
_exptl_crystal_F_000 1272
_exptl_crystal_size_max 0.15
_exptl_crystal_size_mid 0.12
_exptl_crystal_size_min 0.10
_refine_diff_density_max 0.727
_refine_diff_density_min -0.346
_refine_ls_extinction_method none
_refine_ls_goodness_of_fit_ref 0.954
_refine_ls_hydrogen_treatment constr
_refine_ls_matrix_type full
_refine_ls_number_parameters 370
_refine_ls_number_reflns 5027
_refine_ls_number_restraints 0
_refine_ls_restrained_S_all 0.954
_refine_ls_R_factor_all 0.0984
_refine_ls_R_factor_gt 0.0471
_refine_ls_shift/su_max 0.002
_refine_ls_shift/su_mean 0.000
_refine_ls_structure_factor_coef Fsqd
_refine_ls_weighting_details 'calc w = 1/[\s^2^(Fo^2^)+(0.0354P)^2^] where P=(Fo^2^+2Fc^2^)/3'
_refine_ls_weighting_scheme calc
_refine_ls_wR_factor_gt 0.0836
_refine_ls_wR_factor_ref 0.1014
_reflns_number_gt 2971
_reflns_number_total 5027
_reflns_threshold_expression I>2\s(I)
_cod_data_source_file hb2577.cif
_cod_data_source_block I
_cod_original_cell_volume 2541.3(5)
_cod_original_sg_symbol_H-M 'P 21/n'
_cod_database_code 2216468
_cod_database_fobs_code 2216468

loop_
_symmetry_equiv_pos_as_xyz
'x, y, z'
'-x+1/2, y+1/2, -z+1/2'
'-x, -y, -z'
'x-1/2, -y-1/2, z-1/2'

loop_
_atom_site_type_symbol
_atom_site_label
_atom_site_fract_x
_atom_site_fract_y
_atom_site_fract_z
_atom_site_U_iso_or_equiv
_atom_site_adp_type
_atom_site_calc_flag
_atom_site_refinement_flags
_atom_site_occupancy
Cd Cd1 0.67647(4) 0.27255(3) 0.699658(16) 0.04447(14) Uani d . 1
C C15 0.9782(7) -0.0721(5) 0.3188(2) 0.0632(17) Uani d . 1
H H15A 1.0326 -0.0774 0.2877 0.076 Uiso calc R 1
N N2 0.7908(4) 0.2926(3) 0.61487(17) 0.0418(10) Uani d . 1
N N3 0.9236(4) 0.1112(3) 0.44113(17) 0.0463(11) Uani d . 1
N N4 0.7425(4) -0.0625(3) 0.45997(18) 0.0451(11) Uani d . 1
N N1 0.6417(4) 0.1177(3) 0.64049(17) 0.0427(10) Uani d . 1
C C14 0.8838(7) -0.1561(5) 0.3274(3) 0.0688(18) Uani d . 1
H H14A 0.8764 -0.2153 0.3011 0.083 Uiso calc R 1
C C4 0.6869(5) 0.0239(4) 0.5504(2) 0.0377(12) Uani d . 1
C C6 0.8477(5) 0.1110(4) 0.4866(2) 0.0413(12) Uani d . 1
C C5 0.7600(5) 0.0224(4) 0.4971(2) 0.0404(12) Uani d . 1
C C7 0.8573(5) 0.2064(4) 0.5264(2) 0.0395(12) Uani d . 1
C C1 0.5694(6) 0.0318(4) 0.6544(2) 0.0512(14) Uani d . 1
H H1A 0.5293 0.0342 0.6900 0.061 Uiso calc R 1
C C3 0.7007(5) 0.1139(4) 0.5894(2) 0.0374(12) Uani d . 1
C C9 0.9368(6) 0.2966(4) 0.5169(2) 0.0491(14) Uani d . 1
H H9A 0.9854 0.2983 0.4838 0.059 Uiso calc R 1
C C2 0.6083(5) -0.0640(4) 0.5661(2) 0.0495(14) Uani d . 1
H H2A 0.5948 -0.1245 0.5408 0.059 Uiso calc R 1
C C13 0.8032(6) -0.1541(4) 0.3725(2) 0.0572(15) Uani d . 1
H H13A 0.7409 -0.2104 0.3770 0.069 Uiso calc R 1
C C11 0.9098(6) 0.0230(4) 0.4037(2) 0.0466(13) Uani d . 1
C C031 0.7855(5) 0.2074(4) 0.5766(2) 0.0396(12) Uani d . 1
C C10 0.8689(6) 0.3771(4) 0.6044(2) 0.0526(14) Uani d . 1
H H10A 0.8732 0.4355 0.6311 0.063 Uiso calc R 1
C C12 0.8165(6) -0.0637(4) 0.4128(2) 0.0461(14) Uani d . 1
O O2 0.6178(4) 0.4561(3) 0.69209(16) 0.0532(10) Uani d . 1
O O1 0.4465(4) 0.3370(3) 0.67188(17) 0.0620(10) Uani d . 1
C C19 0.4883(6) 0.4330(4) 0.6775(2) 0.0401(12) Uani d . 1
C C17 0.9447(6) 0.3836(5) 0.5560(2) 0.0574(15) Uani d . 1
H H17A 0.9985 0.4443 0.5503 0.069 Uiso calc R 1
C C16 0.5510(6) -0.0602(4) 0.6192(3) 0.0579(15) Uani d . 1
H H16A 0.5008 -0.1187 0.6310 0.069 Uiso calc R 1
C C18 0.9907(6) 0.0171(5) 0.3557(2) 0.0542(15) Uani d . 1
H H18A 1.0515 0.0732 0.3493 0.065 Uiso calc R 1
C C21 0.2513(6) 0.5003(4) 0.6936(2) 0.0469(13) Uani d . 1
H H21A 0.2387 0.4336 0.7111 0.056 Uiso calc R 1
C C20 0.3766(5) 0.5201(4) 0.6692(2) 0.0375(12) Uani d . 1
C C22 0.3937(5) 0.6185(4) 0.6406(2) 0.0361(11) Uani d . 1
C C25 0.2847(5) 0.6948(4) 0.6400(2) 0.0486(14) Uani d . 1
H H25A 0.2937 0.7612 0.6214 0.058 Uiso calc R 1
C C23 0.1473(6) 0.5785(5) 0.6919(2) 0.0565(15) Uani d . 1
H H23A 0.0654 0.5650 0.7086 0.068 Uiso calc R 1
C C24 0.1654(6) 0.6760(5) 0.6655(2) 0.0559(15) Uani d . 1
H H24A 0.0965 0.7296 0.6649 0.067 Uiso calc R 1
C C26 0.5065(5) 0.6380(3) 0.6024(2) 0.0353(11) Uani d . 1
C C27 0.6490(5) 0.6666(4) 0.6241(2) 0.0368(11) Uani d . 1
C C28 0.4606(6) 0.6254(4) 0.5388(2) 0.0484(13) Uani d . 1
H H28A 0.3653 0.6068 0.5238 0.058 Uiso calc R 1
C C30 0.6930(6) 0.6629(4) 0.5189(2) 0.0533(14) Uani d . 1
H H30A 0.7563 0.6699 0.4914 0.064 Uiso calc R 1
C C31 0.5529(6) 0.6397(4) 0.4978(2) 0.0551(15) Uani d . 1
H H31A 0.5191 0.6333 0.4555 0.066 Uiso calc R 1
C C29 0.7421(6) 0.6764(4) 0.5818(2) 0.0498(14) Uani d . 1
H H29A 0.8385 0.6922 0.5960 0.060 Uiso calc R 1
C C32 0.7076(5) 0.6971(4) 0.6900(2) 0.0401(12) Uani d . 1
O O4 0.6252(3) 0.7352(3) 0.72288(14) 0.0451(8) Uani d . 1
O O3 0.8404(4) 0.6899(3) 0.70860(15) 0.0634(11) Uani d . 1

loop_
_atom_site_aniso_label
_atom_site_aniso_U_11
_atom_site_aniso_U_22
_atom_site_aniso_U_33
_atom_site_aniso_U_12
_atom_site_aniso_U_13
_atom_site_aniso_U_23
Cd1 0.0506(3) 0.0467(2) 0.0365(2) 0.0082(2) 0.00888(17) 0.00026(19)
C15 0.070(5) 0.086(5) 0.033(3) 0.038(4) 0.011(3) 0.006(3)
N2 0.048(3) 0.043(3) 0.034(2) 0.000(2) 0.006(2) 0.0001(19)
N3 0.050(3) 0.056(3) 0.032(2) 0.013(2) 0.006(2) 0.004(2)
N4 0.044(3) 0.046(3) 0.042(2) 0.003(2) -0.002(2) -0.010(2)
N1 0.047(3) 0.049(3) 0.035(2) 0.002(2) 0.014(2) -0.0008(19)
C14 0.082(5) 0.073(5) 0.046(4) 0.030(4) -0.004(3) -0.018(3)
C4 0.033(3) 0.039(3) 0.039(3) 0.006(2) 0.001(2) 0.001(2)
C6 0.042(3) 0.046(3) 0.034(3) 0.007(2) 0.002(2) 0.002(2)
C5 0.038(3) 0.044(3) 0.037(3) 0.007(2) 0.000(2) -0.001(2)
C7 0.044(3) 0.039(3) 0.035(3) 0.006(2) 0.007(2) 0.000(2)
C1 0.056(4) 0.051(4) 0.048(3) 0.002(3) 0.014(3) 0.002(3)
C3 0.036(3) 0.038(3) 0.037(3) 0.011(2) 0.005(2) 0.004(2)
C9 0.051(4) 0.058(4) 0.041(3) 0.001(3) 0.015(3) 0.004(3)
C2 0.050(4) 0.041(3) 0.054(3) 0.001(3) 0.001(3) -0.007(3)
C13 0.068(4) 0.050(4) 0.049(3) 0.018(3) 0.001(3) -0.010(3)
C11 0.043(3) 0.056(4) 0.038(3) 0.016(3) -0.001(3) 0.003(3)
C031 0.038(3) 0.044(3) 0.035(3) 0.009(2) 0.003(2) 0.004(2)
C10 0.060(4) 0.041(3) 0.055(3) -0.008(3) 0.006(3) -0.011(3)
C12 0.045(3) 0.057(4) 0.034(3) 0.018(3) 0.001(3) -0.005(3)
O2 0.039(2) 0.044(2) 0.077(3) 0.0016(17) 0.009(2) 0.0000(18)
O1 0.053(2) 0.041(2) 0.089(3) -0.0031(19) 0.005(2) 0.001(2)
C19 0.046(3) 0.045(3) 0.031(3) 0.001(3) 0.012(3) 0.001(2)
C17 0.059(4) 0.061(4) 0.056(4) -0.009(3) 0.021(3) 0.001(3)
C16 0.055(4) 0.053(4) 0.070(4) 0.000(3) 0.023(3) 0.002(3)
C18 0.051(4) 0.071(4) 0.040(3) 0.024(3) 0.007(3) 0.003(3)
C21 0.046(3) 0.051(4) 0.047(3) -0.006(3) 0.016(3) 0.001(3)
C20 0.035(3) 0.047(3) 0.031(3) 0.001(2) 0.007(2) -0.008(2)
C22 0.031(3) 0.036(3) 0.040(3) -0.003(2) 0.002(2) 0.001(2)
C25 0.039(3) 0.048(3) 0.058(3) 0.011(3) 0.007(3) 0.008(3)
C23 0.036(3) 0.080(4) 0.056(4) 0.002(3) 0.015(3) 0.002(3)
C24 0.036(3) 0.067(4) 0.065(4) 0.013(3) 0.011(3) -0.002(3)
C26 0.035(3) 0.040(3) 0.032(3) 0.005(2) 0.010(2) 0.001(2)
C27 0.035(3) 0.044(3) 0.033(3) 0.001(2) 0.008(2) 0.007(2)
C28 0.044(3) 0.054(4) 0.045(3) -0.001(3) 0.001(3) -0.004(3)
C30 0.058(4) 0.070(4) 0.036(3) 0.001(3) 0.018(3) 0.004(3)
C31 0.057(4) 0.074(4) 0.033(3) 0.002(3) 0.002(3) -0.008(3)
C29 0.039(3) 0.065(4) 0.045(3) -0.005(3) 0.008(3) 0.003(3)
C32 0.033(3) 0.046(3) 0.041(3) -0.005(2) 0.006(3) 0.004(2)
O4 0.037(2) 0.062(2) 0.0364(18) 0.0003(17) 0.0090(16) -0.0078(16)
O3 0.030(2) 0.113(3) 0.047(2) 0.002(2) 0.0054(18) -0.016(2)

loop_
_atom_type_symbol
_atom_type_description
_atom_type_scat_dispersion_real
_atom_type_scat_dispersion_imag
_atom_type_scat_source
C C 0.0033 0.0016 'International Tables Vol C Tables 4.2.6.8 and 6.1.1.4'
H H 0.0000 0.0000 'International Tables Vol C Tables 4.2.6.8 and 6.1.1.4'
N N 0.0061 0.0033 'International Tables Vol C Tables 4.2.6.8 and 6.1.1.4'
O O 0.0106 0.0060 'International Tables Vol C Tables 4.2.6.8 and 6.1.1.4'
Cd Cd -0.8075 1.2024 'International Tables Vol C Tables 4.2.6.8 and 6.1.1.4'

loop_
_geom_angle_atom_site_label_1
_geom_angle_atom_site_label_2
_geom_angle_atom_site_label_3
_geom_angle_site_symmetry_1
_geom_angle_site_symmetry_3
_geom_angle
_geom_angle_publ_flag
O1 Cd1 O3 . 2_646 100.21(13) ?
O1 Cd1 N1 . . 96.23(14) n
O3 Cd1 N1 2_646 . 95.66(14) ?
O1 Cd1 N2 . . 107.66(13) n
O3 Cd1 N2 2_646 . 150.11(13) ?
N1 Cd1 N2 . . 71.16(14) y
O1 Cd1 O4 . 2_646 149.20(12) ?
O3 Cd1 O4 2_646 2_646 56.27(11) y
N1 Cd1 O4 . 2_646 105.02(12) ?
N2 Cd1 O4 . 2_646 100.25(12) ?
O1 Cd1 O2 . . 56.04(12) y
O3 Cd1 O2 2_646 . 116.36(13) ?
N1 Cd1 O2 . . 139.51(13) n
N2 Cd1 O2 . . 88.69(13) n
O4 Cd1 O2 2_646 . 113.09(12) ?
C18 C15 C14 . . 120.7(6) ?
C18 C15 H15A . . 119.7 ?
C14 C15 H15A . . 119.7 ?
C10 N2 C031 . . 118.1(4) ?
C10 N2 Cd1 . . 125.2(3) ?
C031 N2 Cd1 . . 116.6(3) ?
C6 N3 C11 . . 116.6(4) ?
C5 N4 C12 . . 117.3(4) ?
C1 N1 C3 . . 118.1(4) ?
C1 N1 Cd1 . . 124.2(3) ?
C3 N1 Cd1 . . 117.6(3) ?
C13 C14 C15 . . 122.5(6) ?
C13 C14 H14A . . 118.7 ?
C15 C14 H14A . . 118.7 ?
C2 C4 C3 . . 117.8(5) ?
C2 C4 C5 . . 122.5(5) ?
C3 C4 C5 . . 119.7(4) ?
N3 C6 C5 . . 122.2(4) ?
N3 C6 C7 . . 117.6(5) ?
C5 C6 C7 . . 120.2(5) ?
N4 C5 C6 . . 121.8(5) ?
N4 C5 C4 . . 118.6(5) ?
C6 C5 C4 . . 119.6(4) ?
C9 C7 C031 . . 117.8(4) ?
C9 C7 C6 . . 122.7(5) ?
C031 C7 C6 . . 119.6(4) ?
N1 C1 C16 . . 123.6(5) ?
N1 C1 H1A . . 118.2 ?
C16 C1 H1A . . 118.2 ?
N1 C3 C4 . . 122.4(4) ?
N1 C3 C031 . . 117.2(4) ?
C4 C3 C031 . . 120.4(4) ?
C17 C9 C7 . . 120.7(5) ?
C17 C9 H9A . . 119.7 ?
C7 C9 H9A . . 119.7 ?
C16 C2 C4 . . 119.4(5) ?
C16 C2 H2A . . 120.3 ?
C4 C2 H2A . . 120.3 ?
C14 C13 C12 . . 118.2(6) ?
C14 C13 H13A . . 120.9 ?
C12 C13 H13A . . 120.9 ?
N3 C11 C18 . . 119.2(5) ?
N3 C11 C12 . . 121.0(5) ?
C18 C11 C12 . . 119.8(5) ?
N2 C031 C7 . . 122.3(4) ?
N2 C031 C3 . . 117.4(4) ?
C7 C031 C3 . . 120.4(4) ?
N2 C10 C17 . . 124.0(5) ?
N2 C10 H10A . . 118.0 ?
C17 C10 H10A . . 118.0 ?
N4 C12 C13 . . 119.2(5) ?
N4 C12 C11 . . 121.1(5) ?
C13 C12 C11 . . 119.7(5) ?
C19 O2 Cd1 . . 90.2(3) ?
C19 O1 Cd1 . . 92.2(3) ?
O2 C19 O1 . . 121.5(5) ?
O2 C19 C20 . . 120.3(5) ?
O1 C19 C20 . . 118.1(5) ?
O2 C19 Cd1 . . 61.9(3) ?
O1 C19 Cd1 . . 59.6(3) ?
C20 C19 Cd1 . . 175.3(3) ?
C9 C17 C10 . . 117.2(5) ?
C9 C17 H17A . . 121.4 ?
C10 C17 H17A . . 121.4 ?
C1 C16 C2 . . 118.7(5) ?
C1 C16 H16A . . 120.7 ?
C2 C16 H16A . . 120.7 ?
C15 C18 C11 . . 119.1(6) ?
C15 C18 H18A . . 120.5 ?
C11 C18 H18A . . 120.5 ?
C23 C21 C20 . . 120.8(5) ?
C23 C21 H21A . . 119.6 ?
C20 C21 H21A . . 119.6 ?
C22 C20 C21 . . 119.9(4) ?
C22 C20 C19 . . 123.3(4) ?
C21 C20 C19 . . 116.8(4) ?
C20 C22 C25 . . 116.9(4) ?
C20 C22 C26 . . 123.3(4) ?
C25 C22 C26 . . 119.0(4) ?
C24 C25 C22 . . 122.8(5) ?
C24 C25 H25A . . 118.6 ?
C22 C25 H25A . . 118.6 ?
C24 C23 C21 . . 119.4(5) ?
C24 C23 H23A . . 120.3 ?
C21 C23 H23A . . 120.3 ?
C23 C24 C25 . . 120.1(5) ?
C23 C24 H24A . . 119.9 ?
C25 C24 H24A . . 119.9 ?
C27 C26 C28 . . 118.6(4) ?
C27 C26 C22 . . 126.4(4) ?
C28 C26 C22 . . 115.0(4) ?
C26 C27 C29 . . 118.7(4) ?
C26 C27 C32 . . 124.0(4) ?
C29 C27 C32 . . 117.0(4) ?
C31 C28 C26 . . 121.6(5) ?
C31 C28 H28A . . 119.2 ?
C26 C28 H28A . . 119.2 ?
C31 C30 C29 . . 119.9(5) ?
C31 C30 H30A . . 120.0 ?
C29 C30 H30A . . 120.0 ?
C30 C31 C28 . . 119.9(5) ?
C30 C31 H31A . . 120.0 ?
C28 C31 H31A . . 120.0 ?
C30 C29 C27 . . 121.1(5) ?
C30 C29 H29A . . 119.4 ?
C27 C29 H29A . . 119.4 ?
O4 C32 O3 . . 122.1(4) ?
O4 C32 C27 . . 119.7(4) ?
O3 C32 C27 . . 118.1(4) ?
O4 C32 Cd1 . 2_656 62.1(2) ?
O3 C32 Cd1 . 2_656 60.0(2) ?
C27 C32 Cd1 . 2_656 172.9(3) ?
C32 O4 Cd1 . 2_656 89.8(3) ?
C32 O3 Cd1 . 2_656 91.8(3) ?

loop_
_geom_bond_atom_site_label_1
_geom_bond_atom_site_label_2
_geom_bond_site_symmetry_2
_geom_bond_distance
_geom_bond_publ_flag
Cd1 N1 . 2.311(4) y
Cd1 N2 . 2.333(4) y
Cd1 O1 . 2.294(4) y
Cd1 O3 2_646 2.296(3) y
Cd1 O4 2_646 2.342(3) y
Cd1 O2 . 2.344(3) y
C15 C18 . 1.366(7) ?
C15 C14 . 1.408(8) ?
C15 H15A . 0.9300 ?
N2 C10 . 1.326(6) ?
N2 C031 . 1.348(6) ?
N3 C6 . 1.333(5) ?
N3 C11 . 1.362(6) ?
N4 C5 . 1.325(6) ?
N4 C12 . 1.353(6) ?
N1 C1 . 1.333(6) ?
N1 C3 . 1.343(5) ?
C14 C13 . 1.358(7) ?
C14 H14A . 0.9300 ?
C4 C2 . 1.398(6) ?
C4 C3 . 1.401(6) ?
C4 C5 . 1.466(6) ?
C6 C5 . 1.421(6) ?
C6 C7 . 1.466(6) ?
C7 C9 . 1.385(6) ?
C7 C031 . 1.397(6) ?
C1 C16 . 1.373(7) ?
C1 H1A . 0.9300 ?
C3 C031 . 1.468(6) ?
C9 C17 . 1.375(7) ?
C9 H9A . 0.9300 ?
C2 C16 . 1.376(6) ?
C2 H2A . 0.9300 ?
C13 C12 . 1.421(6) ?
C13 H13A . 0.9300 ?
C11 C18 . 1.414(6) ?
C11 C12 . 1.429(7) ?
C10 C17 . 1.390(6) ?
C10 H10A . 0.9300 ?
O2 C19 . 1.242(5) ?
O1 C19 . 1.255(5) ?
C19 C20 . 1.499(6) ?
C17 H17A . 0.9300 ?
C16 H16A . 0.9300 ?
C18 H18A . 0.9300 ?
C21 C23 . 1.377(7) ?
C21 C20 . 1.408(6) ?
C21 H21A . 0.9300 ?
C20 C22 . 1.396(6) ?
C22 C25 . 1.398(6) ?
C22 C26 . 1.492(6) ?
C25 C24 . 1.368(6) ?
C25 H25A . 0.9300 ?
C23 C24 . 1.367(7) ?
C23 H23A . 0.9300 ?
C24 H24A . 0.9300 ?
C26 C27 . 1.392(6) ?
C26 C28 . 1.399(6) ?
C27 C29 . 1.397(6) ?
C27 C32 . 1.504(6) ?
C28 C31 . 1.376(6) ?
C28 H28A . 0.9300 ?
C30 C31 . 1.353(7) ?
C30 C29 . 1.388(6) ?
C30 H30A . 0.9300 ?
C31 H31A . 0.9300 ?
C29 H29A . 0.9300 ?
C32 O4 . 1.249(5) ?
C32 O3 . 1.252(5) ?
C32 Cd1 2_656 2.649(5) ?
O4 Cd1 2_656 2.342(3) ?
O3 Cd1 2_656 2.296(3) ?

loop_
_geom_torsion_atom_site_label_1
_geom_torsion_atom_site_label_2
_geom_torsion_atom_site_label_3
_geom_torsion_atom_site_label_4
_geom_torsion_site_symmetry_1
_geom_torsion_site_symmetry_4
_geom_torsion
O1 Cd1 N2 C10 . . 92.5(4)
O3 Cd1 N2 C10 2_646 . -109.5(4)
N1 Cd1 N2 C10 . . -176.8(4)
O4 Cd1 N2 C10 2_646 . -74.3(4)
O2 Cd1 N2 C10 . . 38.9(4)
C32 Cd1 N2 C10 2_646 . -85.1(4)
C19 Cd1 N2 C10 . . 64.7(4)
O1 Cd1 N2 C031 . . -93.0(3)
O3 Cd1 N2 C031 2_646 . 65.0(4)
N1 Cd1 N2 C031 . . -2.4(3)
O4 Cd1 N2 C031 2_646 . 100.1(3)
O2 Cd1 N2 C031 . . -146.6(3)
C32 Cd1 N2 C031 2_646 . 89.4(3)
C19 Cd1 N2 C031 . . -120.8(3)
O1 Cd1 N1 C1 . . -74.4(4)
O3 Cd1 N1 C1 2_646 . 26.6(4)
N2 Cd1 N1 C1 . . 179.0(4)
O4 Cd1 N1 C1 2_646 . 83.1(4)
O2 Cd1 N1 C1 . . -116.9(4)
C32 Cd1 N1 C1 2_646 . 54.3(4)
C19 Cd1 N1 C1 . . -90.7(4)
O1 Cd1 N1 C3 . . 106.9(3)
O3 Cd1 N1 C3 2_646 . -152.2(3)
N2 Cd1 N1 C3 . . 0.3(3)
O4 Cd1 N1 C3 2_646 . -95.6(3)
O2 Cd1 N1 C3 . . 64.4(4)
C32 Cd1 N1 C3 2_646 . -124.5(3)
C19 Cd1 N1 C3 . . 90.6(3)
C18 C15 C14 C13 . . -1.1(9)
C11 N3 C6 C5 . . 1.9(6)
C11 N3 C6 C7 . . -178.2(4)
C12 N4 C5 C6 . . 2.7(7)
C12 N4 C5 C4 . . -177.1(4)
N3 C6 C5 N4 . . -3.9(7)
C7 C6 C5 N4 . . 176.1(4)
N3 C6 C5 C4 . . 175.8(4)
C7 C6 C5 C4 . . -4.1(7)
C2 C4 C5 N4 . . 4.8(7)
C3 C4 C5 N4 . . -178.3(4)
C2 C4 C5 C6 . . -174.9(5)
C3 C4 C5 C6 . . 1.9(7)
N3 C6 C7 C9 . . 2.4(7)
C5 C6 C7 C9 . . -177.6(5)
N3 C6 C7 C031 . . -176.7(4)
C5 C6 C7 C031 . . 3.3(7)
C3 N1 C1 C16 . . -0.5(8)
Cd1 N1 C1 C16 . . -179.3(4)
C1 N1 C3 C4 . . 0.9(7)
Cd1 N1 C3 C4 . . 179.7(3)
C1 N1 C3 C031 . . -177.2(4)
Cd1 N1 C3 C031 . . 1.6(5)
C2 C4 C3 N1 . . 0.2(7)
C5 C4 C3 N1 . . -176.8(4)
C2 C4 C3 C031 . . 178.1(4)
C5 C4 C3 C031 . . 1.1(7)
C031 C7 C9 C17 . . 0.2(7)
C6 C7 C9 C17 . . -178.9(5)
C3 C4 C2 C16 . . -1.6(7)
C5 C4 C2 C16 . . 175.3(4)
C15 C14 C13 C12 . . -0.6(8)
C6 N3 C11 C18 . . -178.2(4)
C6 N3 C11 C12 . . 1.0(6)
C10 N2 C031 C7 . . -1.0(7)
Cd1 N2 C031 C7 . . -175.9(3)
C10 N2 C031 C3 . . 179.0(4)
Cd1 N2 C031 C3 . . 4.1(5)
C9 C7 C031 N2 . . 0.6(7)
C6 C7 C031 N2 . . 179.7(4)
C9 C7 C031 C3 . . -179.4(4)
C6 C7 C031 C3 . . -0.2(7)
N1 C3 C031 N2 . . -3.9(6)
C4 C3 C031 N2 . . 178.1(4)
N1 C3 C031 C7 . . 176.1(4)
C4 C3 C031 C7 . . -2.0(7)
C031 N2 C10 C17 . . 0.6(8)
Cd1 N2 C10 C17 . . 175.0(4)
C5 N4 C12 C13 . . 178.7(4)
C5 N4 C12 C11 . . 0.2(7)
C14 C13 C12 N4 . . -176.8(4)
C14 C13 C12 C11 . . 1.8(7)
N3 C11 C12 N4 . . -2.1(7)
C18 C11 C12 N4 . . 177.1(4)
N3 C11 C12 C13 . . 179.3(4)
C18 C11 C12 C13 . . -1.4(7)
O1 Cd1 O2 C19 . . 0.9(3)
O3 Cd1 O2 C19 2_646 . -83.7(3)
N1 Cd1 O2 C19 . . 54.9(4)
N2 Cd1 O2 C19 . . 113.3(3)
O4 Cd1 O2 C19 2_646 . -146.1(3)
C32 Cd1 O2 C19 2_646 . -115.3(3)
O3 Cd1 O1 C19 2_646 . 114.1(3)
N1 Cd1 O1 C19 . . -149.0(3)
N2 Cd1 O1 C19 . . -76.8(3)
O4 Cd1 O1 C19 2_646 . 77.2(4)
O2 Cd1 O1 C19 . . -0.9(3)
C32 Cd1 O1 C19 2_646 . 100.8(3)
Cd1 O2 C19 O1 . . -1.6(5)
Cd1 O2 C19 C20 . . 175.3(4)
Cd1 O1 C19 O2 . . 1.6(5)
Cd1 O1 C19 C20 . . -175.3(3)
C7 C9 C17 C10 . . -0.6(8)
N2 C10 C17 C9 . . 0.2(8)
N1 C1 C16 C2 . . -0.9(8)
C4 C2 C16 C1 . . 1.9(8)
C14 C15 C18 C11 . . 1.5(8)
N3 C11 C18 C15 . . 179.0(4)
C12 C11 C18 C15 . . -0.2(7)
C23 C21 C20 C22 . . -2.6(7)
C23 C21 C20 C19 . . 175.6(5)
O2 C19 C20 C22 . . 40.2(7)
O1 C19 C20 C22 . . -142.9(5)
O2 C19 C20 C21 . . -137.9(5)
O1 C19 C20 C21 . . 39.0(6)
C21 C20 C22 C25 . . 2.3(7)
C19 C20 C22 C25 . . -175.8(4)
C21 C20 C22 C26 . . -166.9(4)
C19 C20 C22 C26 . . 15.0(7)
C20 C22 C25 C24 . . -0.3(7)
C26 C22 C25 C24 . . 169.4(5)
C20 C21 C23 C24 . . 0.8(8)
C21 C23 C24 C25 . . 1.2(8)
C22 C25 C24 C23 . . -1.5(8)
C20 C22 C26 C27 . . -83.7(6)
C25 C22 C26 C27 . . 107.3(6)
C20 C22 C26 C28 . . 96.1(5)
C25 C22 C26 C28 . . -72.9(6)
C28 C26 C27 C29 . . -3.0(7)
C22 C26 C27 C29 . . 176.8(4)
C28 C26 C27 C32 . . 171.6(4)
C22 C26 C27 C32 . . -8.6(7)
C27 C26 C28 C31 . . 0.5(7)
C22 C26 C28 C31 . . -179.3(4)
C29 C30 C31 C28 . . -2.5(8)
C26 C28 C31 C30 . . 2.3(8)
C31 C30 C29 C27 . . -0.2(8)
C26 C27 C29 C30 . . 2.9(7)
C32 C27 C29 C30 . . -172.0(5)
C26 C27 C32 O4 . . -25.8(7)
C29 C27 C32 O4 . . 148.9(4)
C26 C27 C32 O3 . . 159.0(5)
C29 C27 C32 O3 . . -26.3(7)
O3 C32 O4 Cd1 . 2_656 2.9(5)
C27 C32 O4 Cd1 . 2_656 -172.1(4)
O4 C32 O3 Cd1 . 2_656 -3.0(5)
C27 C32 O3 Cd1 . 2_656 172.1(4)
